data_2211940
loop_
_publ_author_name
'Jeannie Bee-Jan Teh'
'P. S. Patil'
'Hoong-Kun Fun'
'Ibrahim Abdul Razak'
'S. M. Dharmaprakash'

_publ_section_title
;
 1-(4-Fluorophenyl)-3-(2,4,5-trimethoxyphenyl)prop-2-en-1-one
;
_journal_coeditor_code SJ2180
_journal_issue 1
_journal_name_full 'Acta Crystallographica Section E'
_journal_page_first o54
_journal_page_last o56
_journal_paper_doi 10.1107/S160053680605063X
_journal_volume 63
_journal_year 2007
_chemical_formula_iupac 'C18 H17 F O4'
_chemical_formula_moiety 'C18 H17 F O4'
_chemical_formula_sum 'C18 H17 F O4'
_chemical_formula_weight 316.32
_chemical_name_systematic
;
1-(4-Fluorophenyl)-3-(2,4,5-trimethoxyphenyl)prop-2-en-1-one
;
_space_group_IT_number 2
_symmetry_cell_setting triclinic
_symmetry_space_group_name_Hall '-P 1'
_symmetry_space_group_name_H-M 'P -1'
_atom_sites_solution_hydrogens geom
_atom_sites_solution_primary direct
_atom_sites_solution_secondary difmap
_audit_creation_method SHELXL-97
_cell_angle_alpha 87.0480(10)
_cell_angle_beta 73.3130(10)
_cell_angle_gamma 85.9190(10)
_cell_formula_units_Z 2
_cell_length_a 8.5325(2)
_cell_length_b 8.8404(2)
_cell_length_c 10.1468(2)
_cell_measurement_reflns_used 6193
_cell_measurement_temperature 100.00(10)
_cell_measurement_theta_max 32.50
_cell_measurement_theta_min 2.10
_cell_volume 730.90(3)
_computing_cell_refinement APEX2
_computing_data_collection 'APEX2 (Bruker, 2005)'
_computing_data_reduction 'SAINT (Bruker, 2005)'
_computing_molecular_graphics SHELXTL
_computing_publication_material
;
SHELXTL, PARST (Nardelli, 1995) and PLATON (Spek, 2003)
;
_computing_structure_refinement SHELXTL
_computing_structure_solution 'SHELXTL (Sheldrick, 1998)'
_diffrn_ambient_temperature 297(2)
_diffrn_detector_area_resol_mean 8.33
_diffrn_measured_fraction_theta_full 0.994
_diffrn_measured_fraction_theta_max 0.994
_diffrn_measurement_device_type
;
Bruker SMART APEX2 CCD
;
_diffrn_measurement_method \w
_diffrn_radiation_monochromator graphite
_diffrn_radiation_source 'fine-focus sealed tube'
_diffrn_radiation_type MoK\a
_diffrn_radiation_wavelength 0.71073
_diffrn_reflns_av_R_equivalents 0.0214
_diffrn_reflns_av_sigmaI/netI 0.0193
_diffrn_reflns_limit_h_max 12
_diffrn_reflns_limit_h_min -12
_diffrn_reflns_limit_k_max 13
_diffrn_reflns_limit_k_min -13
_diffrn_reflns_limit_l_max 15
_diffrn_reflns_limit_l_min -14
_diffrn_reflns_number 18180
_diffrn_reflns_theta_full 32.50
_diffrn_reflns_theta_max 32.50
_diffrn_reflns_theta_min 2.10
_diffrn_standards_number 0
_exptl_absorpt_coefficient_mu 0.109
_exptl_absorpt_correction_T_max 0.9459
_exptl_absorpt_correction_T_min 0.9350
_exptl_absorpt_correction_type multi-scan
_exptl_absorpt_process_details '(SADABS; Bruker, 2005)'
_exptl_crystal_colour Yellow
_exptl_crystal_density_diffrn 1.437
_exptl_crystal_density_method 'not measured'
_exptl_crystal_description Block
_exptl_crystal_F_000 332
_exptl_crystal_size_max 0.52
_exptl_crystal_size_mid 0.52
_exptl_crystal_size_min 0.51
_refine_diff_density_max 0.550
_refine_diff_density_min -0.303
_refine_ls_extinction_method none
_refine_ls_goodness_of_fit_ref 1.061
_refine_ls_hydrogen_treatment constr
_refine_ls_matrix_type full
_refine_ls_number_parameters 211
_refine_ls_number_reflns 5266
_refine_ls_number_restraints 0
_refine_ls_restrained_S_all 1.061
_refine_ls_R_factor_all 0.0443
_refine_ls_R_factor_gt 0.0404
_refine_ls_shift/su_max 0.000
_refine_ls_shift/su_mean 0.000
_refine_ls_structure_factor_coef Fsqd
_refine_ls_weighting_details 'calc w=1/[\s^2^(Fo^2^)+(0.0739P)^2^+0.1553P] where P=(Fo^2^+2Fc^2^)/3'
_refine_ls_weighting_scheme calc
_refine_ls_wR_factor_gt 0.1185
_refine_ls_wR_factor_ref 0.1229
_reflns_number_gt 4726
_reflns_number_total 5266
_reflns_threshold_expression I>2\s(I)
_cod_data_source_file sj2180.cif
_cod_data_source_block I
_cod_depositor_comments
;
The following automatic conversions were performed:
'_symmetry_cell_setting' value 'Triclinic' changed to 'triclinic'
according to '/home/saulius/struct/CIF-dictionaries/cif_core.dic'
dictionary named 'cif_core.dic' version 2.4.1 from 2010-06-29.

Automatic conversion script
Id: cif_fix_enum 1527 2010-12-29 10:47:43Z saulius 

The following automatic conversions were performed:

'_symmetry_cell_setting' value 'Triclinic' changed to 'triclinic'
according to /home/saulius/struct/CIF-dictionaries/cif_core.dic
dictionary named 'cif_core.dic' version 2.4.1 from 2010-06-29.

Automatic conversion script
Id: cif_fix_values 1715 2011-07-08 13:25:40Z adriana 
;
_cod_database_code 2211940
_cod_database_fobs_code 2211940

loop_
_symmetry_equiv_pos_as_xyz
'x, y, z'
'-x, -y, -z'

loop_
_atom_site_type_symbol
_atom_site_label
_atom_site_fract_x
_atom_site_fract_y
_atom_site_fract_z
_atom_site_U_iso_or_equiv
_atom_site_adp_type
_atom_site_calc_flag
_atom_site_refinement_flags
_atom_site_occupancy
F F1 0.91205(7) 0.27494(8) 0.52013(7) 0.03012(15) Uani d . 1
O O1 0.29214(8) 0.39667(7) 0.30815(7) 0.02026(13) Uani d . 1
O O2 0.04143(7) 0.68679(7) 0.02825(7) 0.01908(13) Uani d . 1
O O3 0.29784(7) 1.08381(7) -0.29340(6) 0.01864(13) Uani d . 1
O O4 0.57204(7) 1.01833(7) -0.23947(6) 0.01902(13) Uani d . 1
C C1 0.69568(10) 0.50196(9) 0.31411(8) 0.01706(14) Uani d . 1
H H1A 0.7078 0.5897 0.2584 0.020 Uiso calc R 1
C C2 0.81770(10) 0.45281(10) 0.37523(9) 0.01934(15) Uani d . 1
H H2A 0.9122 0.5055 0.3600 0.023 Uiso calc R 1
C C3 0.79425(10) 0.32319(10) 0.45934(9) 0.01956(16) Uani d . 1
C C4 0.65617(11) 0.24121(10) 0.48521(8) 0.01937(15) Uani d . 1
H H4A 0.6432 0.1556 0.5437 0.023 Uiso calc R 1
C C5 0.53743(10) 0.29054(9) 0.42124(8) 0.01659(14) Uani d . 1
H H5A 0.4445 0.2358 0.4357 0.020 Uiso calc R 1
C C6 0.55467(9) 0.42088(8) 0.33543(7) 0.01401(13) Uani d . 1
C C7 0.41811(10) 0.46668(9) 0.27395(8) 0.01475(14) Uani d . 1
C C8 0.43671(10) 0.59369(9) 0.17135(8) 0.01640(14) Uani d . 1
H H8A 0.5300 0.6490 0.1488 0.020 Uiso calc R 1
C C9 0.31695(9) 0.62835(9) 0.11098(8) 0.01476(14) Uani d . 1
H H9A 0.2247 0.5719 0.1416 0.018 Uiso calc R 1
C C10 0.31405(9) 0.74315(8) 0.00374(8) 0.01387(13) Uani d . 1
C C11 0.16957(9) 0.77412(9) -0.03503(8) 0.01415(13) Uani d . 1
C C12 0.15849(9) 0.88987(9) -0.13193(8) 0.01476(14) Uani d . 1
H H12A 0.0601 0.9123 -0.1531 0.018 Uiso calc R 1
C C13 0.29475(9) 0.97125(9) -0.19648(8) 0.01413(14) Uani d . 1
C C14 0.44441(9) 0.93665(9) -0.16461(8) 0.01427(14) Uani d . 1
C C15 0.45130(9) 0.82633(9) -0.06458(8) 0.01460(14) Uani d . 1
H H15A 0.5489 0.8063 -0.0416 0.018 Uiso calc R 1
C C16 -0.09566(10) 0.69496(9) -0.02582(9) 0.01811(15) Uani d . 1
H H16A -0.1648 0.6135 0.0136 0.027 Uiso calc R 1
H H16B -0.0580 0.6866 -0.1240 0.027 Uiso calc R 1
H H16C -0.1566 0.7903 -0.0035 0.027 Uiso calc R 1
C C17 0.15215(10) 1.11696(10) -0.33490(9) 0.01898(15) Uani d . 1
H H17A 0.1717 1.1943 -0.4067 0.028 Uiso calc R 1
H H17B 0.0649 1.1520 -0.2576 0.028 Uiso calc R 1
H H17C 0.1220 1.0269 -0.3682 0.028 Uiso calc R 1
C C18 0.73204(10) 0.96730(10) -0.23273(9) 0.01910(15) Uani d . 1
H H18A 0.8122 1.0245 -0.2985 0.029 Uiso calc R 1
H H18B 0.7511 0.8616 -0.2532 0.029 Uiso calc R 1
H H18C 0.7405 0.9815 -0.1419 0.029 Uiso calc R 1

loop_
_atom_site_aniso_label
_atom_site_aniso_U_11
_atom_site_aniso_U_22
_atom_site_aniso_U_33
_atom_site_aniso_U_12
_atom_site_aniso_U_13
_atom_site_aniso_U_23
F1 0.0253(3) 0.0369(3) 0.0332(3) 0.0025(2) -0.0194(2) 0.0099(2)
O1 0.0184(3) 0.0210(3) 0.0233(3) -0.0047(2) -0.0090(2) 0.0045(2)
O2 0.0142(2) 0.0217(3) 0.0234(3) -0.0056(2) -0.0091(2) 0.0088(2)
O3 0.0148(3) 0.0204(3) 0.0228(3) -0.0026(2) -0.0102(2) 0.0098(2)
O4 0.0130(2) 0.0222(3) 0.0238(3) -0.0048(2) -0.0092(2) 0.0099(2)
C1 0.0186(3) 0.0179(3) 0.0165(3) -0.0019(3) -0.0085(3) 0.0031(2)
C2 0.0178(3) 0.0226(4) 0.0197(3) -0.0016(3) -0.0092(3) 0.0026(3)
C3 0.0191(3) 0.0238(4) 0.0177(3) 0.0042(3) -0.0100(3) 0.0017(3)
C4 0.0220(4) 0.0195(3) 0.0169(3) 0.0019(3) -0.0076(3) 0.0042(3)
C5 0.0179(3) 0.0173(3) 0.0145(3) -0.0005(3) -0.0051(2) 0.0027(2)
C6 0.0156(3) 0.0149(3) 0.0124(3) 0.0003(2) -0.0058(2) 0.0009(2)
C7 0.0168(3) 0.0145(3) 0.0140(3) 0.0001(2) -0.0065(2) 0.0005(2)
C8 0.0159(3) 0.0183(3) 0.0159(3) -0.0019(2) -0.0065(2) 0.0043(2)
C9 0.0159(3) 0.0148(3) 0.0147(3) -0.0013(2) -0.0063(2) 0.0016(2)
C10 0.0146(3) 0.0137(3) 0.0150(3) -0.0010(2) -0.0072(2) 0.0018(2)
C11 0.0130(3) 0.0147(3) 0.0158(3) -0.0014(2) -0.0061(2) 0.0020(2)
C12 0.0128(3) 0.0155(3) 0.0169(3) -0.0001(2) -0.0066(2) 0.0029(2)
C13 0.0136(3) 0.0147(3) 0.0153(3) -0.0003(2) -0.0068(2) 0.0028(2)
C14 0.0127(3) 0.0154(3) 0.0163(3) -0.0022(2) -0.0069(2) 0.0022(2)
C15 0.0142(3) 0.0155(3) 0.0162(3) -0.0013(2) -0.0081(2) 0.0022(2)
C16 0.0134(3) 0.0204(3) 0.0224(3) -0.0030(3) -0.0083(3) 0.0029(3)
C17 0.0151(3) 0.0211(4) 0.0227(4) 0.0001(3) -0.0102(3) 0.0063(3)
C18 0.0131(3) 0.0225(4) 0.0234(4) -0.0031(3) -0.0084(3) 0.0049(3)

loop_
_atom_type_symbol
_atom_type_description
_atom_type_scat_dispersion_real
_atom_type_scat_dispersion_imag
_atom_type_scat_source
C C 0.0033 0.0016 'International Tables Vol C Tables 4.2.6.8 and 6.1.1.4'
H H 0.0000 0.0000 'International Tables Vol C Tables 4.2.6.8 and 6.1.1.4'
O O 0.0106 0.0060 'International Tables Vol C Tables 4.2.6.8 and 6.1.1.4'
F F 0.0171 0.0103 'International Tables Vol C Tables 4.2.6.8 and 6.1.1.4'

loop_
_geom_angle_atom_site_label_1
_geom_angle_atom_site_label_2
_geom_angle_atom_site_label_3
_geom_angle
C11 O2 C16 117.88(6)
C13 O3 C17 117.50(6)
C14 O4 C18 117.12(6)
C2 C1 C6 120.85(7)
C2 C1 H1A 119.6
C6 C1 H1A 119.6
C3 C2 C1 118.00(8)
C3 C2 H2A 121.0
C1 C2 H2A 121.0
F1 C3 C4 118.40(7)
F1 C3 C2 118.43(8)
C4 C3 C2 123.17(7)
C3 C4 C5 117.90(7)
C3 C4 H4A 121.0
C5 C4 H4A 121.0
C4 C5 C6 121.32(7)
C4 C5 H5A 119.3
C6 C5 H5A 119.3
C5 C6 C1 118.74(7)
C5 C6 C7 117.24(7)
C1 C6 C7 124.01(7)
O1 C7 C8 120.73(7)
O1 C7 C6 119.59(7)
C8 C7 C6 119.67(7)
C9 C8 C7 119.15(7)
C9 C8 H8A 120.4
C7 C8 H8A 120.4
C8 C9 C10 127.98(7)
C8 C9 H9A 116.0
C10 C9 H9A 116.0
C11 C10 C15 117.74(7)
C11 C10 C9 119.33(7)
C15 C10 C9 122.93(7)
O2 C11 C12 122.50(7)
O2 C11 C10 116.34(7)
C12 C11 C10 121.15(7)
C13 C12 C11 119.87(7)
C13 C12 H12A 120.1
C11 C12 H12A 120.1
O3 C13 C12 124.56(7)
O3 C13 C14 115.43(6)
C12 C13 C14 120.00(7)
O4 C14 C15 125.78(7)
O4 C14 C13 114.88(7)
C15 C14 C13 119.33(7)
C14 C15 C10 121.75(7)
C14 C15 H15A 119.1
C10 C15 H15A 119.1
O2 C16 H16A 109.5
O2 C16 H16B 109.5
H16A C16 H16B 109.5
O2 C16 H16C 109.5
H16A C16 H16C 109.5
H16B C16 H16C 109.5
O3 C17 H17A 109.5
O3 C17 H17B 109.5
H17A C17 H17B 109.5
O3 C17 H17C 109.5
H17A C17 H17C 109.5
H17B C17 H17C 109.5
O4 C18 H18A 109.5
O4 C18 H18B 109.5
H18A C18 H18B 109.5
O4 C18 H18C 109.5
H18A C18 H18C 109.5
H18B C18 H18C 109.5

loop_
_geom_bond_atom_site_label_1
_geom_bond_atom_site_label_2
_geom_bond_distance
F1 C3 1.3567(9)
O1 C7 1.2317(10)
O2 C11 1.3673(9)
O2 C16 1.4237(10)
O3 C13 1.3586(9)
O3 C17 1.4299(9)
O4 C14 1.3656(9)
O4 C18 1.4264(10)
C1 C2 1.3915(11)
C1 C6 1.4020(11)
C1 H1A 0.9300
C2 C3 1.3839(12)
C2 H2A 0.9300
C3 C4 1.3808(13)
C4 C5 1.3869(11)
C4 H4A 0.9300
C5 C6 1.3981(10)
C5 H5A 0.9300
C6 C7 1.4950(11)
C7 C8 1.4764(11)
C8 C9 1.3449(10)
C8 H8A 0.9300
C9 C10 1.4535(10)
C9 H9A 0.9300
C10 C11 1.4032(10)
C10 C15 1.4130(10)
C11 C12 1.3996(10)
C12 C13 1.3898(10)
C12 H12A 0.9300
C13 C14 1.4142(10)
C14 C15 1.3817(10)
C15 H15A 0.9300
C16 H16A 0.9600
C16 H16B 0.9600
C16 H16C 0.9600
C17 H17A 0.9600
C17 H17B 0.9600
C17 H17C 0.9600
C18 H18A 0.9600
C18 H18B 0.9600
C18 H18C 0.9600

loop_
_geom_hbond_atom_site_label_D
_geom_hbond_atom_site_label_H
_geom_hbond_atom_site_label_A
_geom_hbond_site_symmetry_A
_geom_hbond_distance_DH
_geom_hbond_distance_HA
_geom_hbond_distance_DA
_geom_hbond_angle_DHA
_geom_hbond_publ_flag
C18 H18C Cg 2_675 0.96 2.80 3.6930(10) 155 y
C4 H4A O4 1_546 0.93 2.40 3.2690(10) 156 y
C5 H5A O1 1_555 0.93 2.43 2.7510(10) 100 y
C9 H9A O1 1_555 0.93 2.40 2.7640(10) 103 y
C9 H9A O2 1_555 0.93 2.34 2.7230(10) 104 y
C18 H18B O1 2_665 0.96 2.46 3.3790(10) 161 y

loop_
_geom_torsion_atom_site_label_1
_geom_torsion_atom_site_label_2
_geom_torsion_atom_site_label_3
_geom_torsion_atom_site_label_4
_geom_torsion
C6 C1 C2 C3 -1.07(12)
C1 C2 C3 F1 -179.57(7)
C1 C2 C3 C4 -0.07(13)
F1 C3 C4 C5 -179.26(7)
C2 C3 C4 C5 1.24(13)
C3 C4 C5 C6 -1.31(12)
C4 C5 C6 C1 0.23(11)
C4 C5 C6 C7 -178.60(7)
C2 C1 C6 C5 0.99(12)
C2 C1 C6 C7 179.73(7)
C5 C6 C7 O1 5.38(11)
C1 C6 C7 O1 -173.38(8)
C5 C6 C7 C8 -173.66(7)
C1 C6 C7 C8 7.58(11)
O1 C7 C8 C9 -2.77(12)
C6 C7 C8 C9 176.26(7)
C7 C8 C9 C10 -176.86(7)
C8 C9 C10 C11 -172.71(8)
C8 C9 C10 C15 7.35(13)
C16 O2 C11 C12 12.28(11)
C16 O2 C11 C10 -168.59(7)
C15 C10 C11 O2 176.97(7)
C9 C10 C11 O2 -2.97(11)
C15 C10 C11 C12 -3.88(11)
C9 C10 C11 C12 176.17(7)
O2 C11 C12 C13 -177.69(7)
C10 C11 C12 C13 3.22(12)
C17 O3 C13 C12 -2.21(12)
C17 O3 C13 C14 176.47(7)
C11 C12 C13 O3 178.87(7)
C11 C12 C13 C14 0.25(11)
C18 O4 C14 C15 12.27(12)
C18 O4 C14 C13 -167.30(7)
O3 C13 C14 O4 -2.06(10)
C12 C13 C14 O4 176.68(7)
O3 C13 C14 C15 178.33(7)
C12 C13 C14 C15 -2.92(11)
O4 C14 C15 C10 -177.35(7)
C13 C14 C15 C10 2.21(12)
C11 C10 C15 C14 1.14(11)
C9 C10 C15 C14 -178.91(7)

loop_
_cod_related_entry_id
_cod_related_entry_database
_cod_related_entry_code
1 ChemSpider 30655143
